data_1501863
loop_
_publ_author_name
'Chen, Chao'
'Voss, Tanja'
'Fr\"ohlich, Roland'
'Kehr, Gerald'
'Erker, Gerhard'

_publ_section_title
;
 1,1-carboboration of 1-alkynes: a conceptual alternative to the
 hydroboration reaction.
;
_journal_issue 1
_journal_name_full 'Organic letters'
_journal_page_first 62
_journal_page_last 65
_journal_paper_doi 10.1021/ol102544x
_journal_volume 13
_journal_year 2011
_chemical_formula_sum 'C24 H10 B F15'
_chemical_formula_weight 594.13
_chemical_name_systematic
; 
 ? 
;
_space_group_IT_number 14
_symmetry_cell_setting monoclinic
_symmetry_space_group_name_Hall '-P 2yn'
_symmetry_space_group_name_H-M 'P 1 21/n 1'
_atom_sites_solution_hydrogens geom
_atom_sites_solution_primary direct
_atom_sites_solution_secondary difmap
_audit_creation_method SHELXL-97
_cell_angle_alpha 90.00
_cell_angle_beta 106.434(2)
_cell_angle_gamma 90.00
_cell_formula_units_Z 4
_cell_length_a 12.6904(3)
_cell_length_b 10.1992(4)
_cell_length_c 18.6406(9)
_cell_measurement_reflns_used 4064
_cell_measurement_temperature 223(2)
_cell_measurement_theta_max 68.25
_cell_measurement_theta_min 0.88
_cell_volume 2314.12(16)
_computing_cell_refinement 'CollecT (NOnius B.V., 1998)'
_computing_data_collection 'Collect (Nonius B.V., 1998)'
_computing_data_reduction 'Denzo-SMN (Otwinowski & Minor, 1997)'
_computing_molecular_graphics 'XP (BrukerAXS, 2000)'
_computing_publication_material 'SHELXL-97 (Sheldrick, 1997)'
_computing_structure_refinement 'SHELXL-97 (Sheldrick, 1997)'
_computing_structure_solution 'SHELXS-97 (Sheldrick, 1990)'
_diffrn_ambient_temperature 223(2)
_diffrn_measured_fraction_theta_full 0.975
_diffrn_measured_fraction_theta_max 0.975
_diffrn_measurement_device_type 'Nonius KappaCCD APEXII'
_diffrn_measurement_method '\w and \f scans'
_diffrn_radiation_monochromator graphite
_diffrn_radiation_source 'fine-focus sealed tube'
_diffrn_radiation_type CuK\a
_diffrn_radiation_wavelength 1.54178
_diffrn_reflns_av_R_equivalents 0.042
_diffrn_reflns_av_sigmaI/netI 0.0218
_diffrn_reflns_limit_h_max 14
_diffrn_reflns_limit_h_min -14
_diffrn_reflns_limit_k_max 12
_diffrn_reflns_limit_k_min -11
_diffrn_reflns_limit_l_max 21
_diffrn_reflns_limit_l_min -22
_diffrn_reflns_number 20003
_diffrn_reflns_theta_full 67.16
_diffrn_reflns_theta_max 67.16
_diffrn_reflns_theta_min 4.94
_exptl_absorpt_coefficient_mu 1.672
_exptl_absorpt_correction_T_max 0.7309
_exptl_absorpt_correction_T_min 0.6799
_exptl_absorpt_correction_type multi-scan
_exptl_absorpt_process_details 'Denzo (Otwinowski, Borek, Majewski & minor, 2003)'
_exptl_crystal_colour 'light yellow'
_exptl_crystal_density_diffrn 1.705
_exptl_crystal_density_method 'not measured'
_exptl_crystal_description block
_exptl_crystal_F_000 1176
_exptl_crystal_size_max 0.25
_exptl_crystal_size_mid 0.22
_exptl_crystal_size_min 0.20
_refine_diff_density_max 0.303
_refine_diff_density_min -0.296
_refine_diff_density_rms 0.047
_refine_ls_extinction_method none
_refine_ls_goodness_of_fit_ref 1.032
_refine_ls_hydrogen_treatment constr
_refine_ls_matrix_type full
_refine_ls_number_parameters 364
_refine_ls_number_reflns 4048
_refine_ls_number_restraints 0
_refine_ls_restrained_S_all 1.032
_refine_ls_R_factor_all 0.0470
_refine_ls_R_factor_gt 0.0426
_refine_ls_shift/su_max 0.000
_refine_ls_shift/su_mean 0.000
_refine_ls_structure_factor_coef Fsqd
_refine_ls_weighting_details 'calc w=1/[\s^2^(Fo^2^)+(0.0617P)^2^+1.1728P] where P=(Fo^2^+2Fc^2^)/3'
_refine_ls_weighting_scheme calc
_refine_ls_wR_factor_gt 0.1121
_refine_ls_wR_factor_ref 0.1163
_reflns_number_gt 3623
_reflns_number_total 4048
_reflns_threshold_expression >2sigma(I)
_cod_data_source_file ol102544x_si_004.cif
_cod_data_source_block erk5522
_cod_original_cell_volume 2314.12(15)
_cod_original_sg_symbol_H-M P21/n
_cod_database_code 1501863

loop_
_symmetry_equiv_pos_as_xyz
'x, y, z'
'-x+1/2, y+1/2, -z+1/2'
'-x, -y, -z'
'x-1/2, -y-1/2, z-1/2'

loop_
_atom_site_label
_atom_site_type_symbol
_atom_site_fract_x
_atom_site_fract_y
_atom_site_fract_z
_atom_site_U_iso_or_equiv
_atom_site_adp_type
_atom_site_occupancy
_atom_site_symmetry_multiplicity
_atom_site_calc_flag
_atom_site_refinement_flags
B1 B 0.68355(17) 0.4009(2) -0.11073(11) 0.0337(4) Uani 1 1 d .
C2 C 0.56276(14) 0.43916(17) -0.14591(10) 0.0323(4) Uani 1 1 d .
C3 C 0.48570(15) 0.34469(17) -0.16039(10) 0.0342(4) Uani 1 1 d .
H3 H 0.5152 0.2600 -0.1497 0.041 Uiso 1 1 calc R
C4 C 0.36163(15) 0.34549(18) -0.19020(11) 0.0398(4) Uani 1 1 d .
C5 C 0.31880(17) 0.2411(2) -0.14630(13) 0.0491(5) Uani 1 1 d .
H5A H 0.3525 0.1573 -0.1509 0.074 Uiso 1 1 calc R
H5B H 0.2397 0.2338 -0.1662 0.074 Uiso 1 1 calc R
H5C H 0.3371 0.2661 -0.0940 0.074 Uiso 1 1 calc R
C6 C 0.3326(2) 0.3021(3) -0.27238(13) 0.0641(7) Uani 1 1 d .
H6A H 0.3587 0.3672 -0.3013 0.096 Uiso 1 1 calc R
H6B H 0.2536 0.2933 -0.2920 0.096 Uiso 1 1 calc R
H6C H 0.3673 0.2185 -0.2758 0.096 Uiso 1 1 calc R
C7 C 0.30800(18) 0.4762(2) -0.18253(18) 0.0691(8) Uani 1 1 d .
H7A H 0.3359 0.5078 -0.1316 0.104 Uiso 1 1 calc R
H7B H 0.2290 0.4648 -0.1945 0.104 Uiso 1 1 calc R
H7C H 0.3248 0.5394 -0.2166 0.104 Uiso 1 1 calc R
C11 C 0.71831(14) 0.26161(17) -0.07522(10) 0.0335(4) Uani 1 1 d .
C12 C 0.78870(15) 0.18189(19) -0.10039(11) 0.0402(4) Uani 1 1 d .
F12 F 0.82508(10) 0.22323(12) -0.15759(7) 0.0531(3) Uani 1 1 d .
C13 C 0.82344(18) 0.0613(2) -0.06928(13) 0.0512(5) Uani 1 1 d .
F13 F 0.89090(14) -0.01325(14) -0.09560(10) 0.0838(5) Uani 1 1 d .
C14 C 0.78855(18) 0.0181(2) -0.01010(13) 0.0518(5) Uani 1 1 d .
F14 F 0.82083(14) -0.09897(13) 0.02048(10) 0.0799(5) Uani 1 1 d .
C15 C 0.71963(17) 0.0945(2) 0.01750(11) 0.0437(5) Uani 1 1 d .
F15 F 0.68593(12) 0.05218(13) 0.07538(7) 0.0611(4) Uani 1 1 d .
C16 C 0.68574(15) 0.21357(18) -0.01536(11) 0.0378(4) Uani 1 1 d .
F16 F 0.62065(11) 0.28710(12) 0.01421(7) 0.0547(3) Uani 1 1 d .
C21 C 0.77897(14) 0.50313(17) -0.10615(10) 0.0352(4) Uani 1 1 d .
C22 C 0.84408(15) 0.54994(19) -0.03825(11) 0.0393(4) Uani 1 1 d .
F22 F 0.82604(10) 0.50657(13) 0.02562(6) 0.0554(3) Uani 1 1 d .
C23 C 0.92694(15) 0.63975(19) -0.03239(12) 0.0447(5) Uani 1 1 d .
F23 F 0.98723(10) 0.68274(14) 0.03445(8) 0.0631(4) Uani 1 1 d .
C24 C 0.94905(16) 0.68379(19) -0.09634(14) 0.0472(5) Uani 1 1 d .
F24 F 1.03091(10) 0.76830(13) -0.09188(9) 0.0678(4) Uani 1 1 d .
C25 C 0.88668(17) 0.6397(2) -0.16530(13) 0.0486(5) Uani 1 1 d .
F25 F 0.90774(13) 0.68244(16) -0.22766(8) 0.0747(4) Uani 1 1 d .
C26 C 0.80352(16) 0.5510(2) -0.16865(11) 0.0421(4) Uani 1 1 d .
F26 F 0.74537(11) 0.50730(14) -0.23650(7) 0.0610(4) Uani 1 1 d .
C31 C 0.53993(14) 0.58269(17) -0.15973(10) 0.0348(4) Uani 1 1 d .
C32 C 0.51246(16) 0.6406(2) -0.22965(11) 0.0427(4) Uani 1 1 d .
F32 F 0.49497(11) 0.56583(14) -0.29091(7) 0.0579(3) Uani 1 1 d .
C33 C 0.50176(17) 0.7757(2) -0.23851(14) 0.0548(6) Uani 1 1 d .
F33 F 0.47478(13) 0.82843(16) -0.30695(9) 0.0794(5) Uani 1 1 d .
C34 C 0.51731(18) 0.8542(2) -0.17644(16) 0.0585(6) Uani 1 1 d .
F34 F 0.50570(14) 0.98462(13) -0.18516(12) 0.0904(6) Uani 1 1 d .
C35 C 0.54446(17) 0.8008(2) -0.10660(14) 0.0518(5) Uani 1 1 d .
F35 F 0.55974(12) 0.87746(13) -0.04602(10) 0.0752(4) Uani 1 1 d .
C36 C 0.55675(15) 0.66656(18) -0.09902(12) 0.0412(4) Uani 1 1 d .
F36 F 0.58599(10) 0.61610(12) -0.02980(7) 0.0541(3) Uani 1 1 d .

loop_
_atom_site_aniso_label
_atom_site_aniso_U_11
_atom_site_aniso_U_22
_atom_site_aniso_U_33
_atom_site_aniso_U_23
_atom_site_aniso_U_13
_atom_site_aniso_U_12
B1 0.0390(11) 0.0305(10) 0.0341(10) -0.0022(8) 0.0145(8) 0.0001(8)
C2 0.0353(9) 0.0266(8) 0.0364(9) -0.0002(7) 0.0125(7) 0.0010(7)
C3 0.0373(9) 0.0276(8) 0.0380(9) 0.0012(7) 0.0113(7) 0.0025(7)
C4 0.0340(9) 0.0337(9) 0.0499(11) 0.0048(8) 0.0091(8) -0.0023(7)
C5 0.0425(11) 0.0483(12) 0.0559(12) 0.0072(10) 0.0127(9) -0.0082(9)
C6 0.0499(13) 0.0858(18) 0.0494(13) 0.0065(12) 0.0026(10) -0.0191(12)
C7 0.0342(11) 0.0425(12) 0.131(2) 0.0086(14) 0.0235(13) 0.0043(9)
C11 0.0294(8) 0.0293(9) 0.0401(9) -0.0001(7) 0.0072(7) -0.0015(7)
C12 0.0382(10) 0.0348(10) 0.0491(11) 0.0010(8) 0.0148(8) 0.0005(8)
F12 0.0608(7) 0.0460(7) 0.0641(8) 0.0016(6) 0.0364(6) 0.0067(6)
C13 0.0501(12) 0.0351(10) 0.0724(14) 0.0015(10) 0.0235(11) 0.0106(9)
F13 0.0939(11) 0.0517(8) 0.1236(14) 0.0122(8) 0.0598(10) 0.0358(8)
C14 0.0518(12) 0.0311(10) 0.0667(14) 0.0103(9) 0.0073(10) 0.0038(9)
F14 0.0921(11) 0.0408(7) 0.1053(12) 0.0303(8) 0.0258(9) 0.0211(7)
C15 0.0490(11) 0.0371(10) 0.0418(10) 0.0062(8) 0.0078(9) -0.0069(9)
F15 0.0820(9) 0.0509(7) 0.0510(7) 0.0143(6) 0.0198(6) -0.0088(7)
C16 0.0381(10) 0.0334(9) 0.0423(10) -0.0012(8) 0.0121(8) -0.0018(7)
F16 0.0682(8) 0.0459(7) 0.0630(8) 0.0055(6) 0.0396(6) 0.0078(6)
C21 0.0322(9) 0.0288(9) 0.0449(10) 0.0025(7) 0.0117(8) 0.0028(7)
C22 0.0349(9) 0.0359(10) 0.0466(10) 0.0007(8) 0.0108(8) 0.0031(8)
F22 0.0564(7) 0.0652(8) 0.0439(6) 0.0011(6) 0.0130(5) -0.0085(6)
C23 0.0330(9) 0.0370(10) 0.0601(12) -0.0097(9) 0.0065(9) 0.0005(8)
F23 0.0483(7) 0.0628(8) 0.0687(8) -0.0190(7) 0.0015(6) -0.0093(6)
C24 0.0343(10) 0.0318(10) 0.0767(15) -0.0012(10) 0.0179(10) -0.0052(8)
F24 0.0473(7) 0.0485(7) 0.1101(12) -0.0039(7) 0.0263(7) -0.0179(6)
C25 0.0478(11) 0.0425(11) 0.0616(13) 0.0090(10) 0.0254(10) -0.0041(9)
F25 0.0769(10) 0.0825(10) 0.0741(9) 0.0153(8) 0.0367(8) -0.0242(8)
C26 0.0404(10) 0.0398(10) 0.0456(10) 0.0008(8) 0.0115(8) -0.0035(8)
F26 0.0656(8) 0.0723(9) 0.0442(7) 0.0020(6) 0.0142(6) -0.0217(7)
C31 0.0305(9) 0.0279(9) 0.0476(10) 0.0024(8) 0.0138(8) -0.0007(7)
C32 0.0377(10) 0.0423(11) 0.0514(11) 0.0079(9) 0.0179(8) 0.0027(8)
F32 0.0655(8) 0.0644(8) 0.0464(7) 0.0085(6) 0.0201(6) 0.0053(6)
C33 0.0429(11) 0.0500(13) 0.0766(15) 0.0329(12) 0.0251(11) 0.0088(9)
F33 0.0784(10) 0.0753(10) 0.0925(11) 0.0512(9) 0.0373(8) 0.0210(8)
C34 0.0488(12) 0.0271(10) 0.105(2) 0.0101(12) 0.0306(13) 0.0019(9)
F34 0.0873(11) 0.0280(7) 0.1624(17) 0.0237(8) 0.0460(11) 0.0083(7)
C35 0.0433(11) 0.0313(10) 0.0816(16) -0.0086(11) 0.0191(11) -0.0032(8)
F35 0.0748(9) 0.0395(7) 0.1090(12) -0.0302(8) 0.0222(8) -0.0057(6)
C36 0.0340(9) 0.0318(9) 0.0575(12) -0.0018(8) 0.0126(8) 0.0009(7)
F36 0.0634(8) 0.0480(7) 0.0467(6) -0.0075(5) 0.0086(6) 0.0047(6)

loop_
_atom_type_symbol
_atom_type_description
_atom_type_scat_dispersion_real
_atom_type_scat_dispersion_imag
_atom_type_scat_source
C C 0.0181 0.0091 'International Tables Vol C Tables 4.2.6.8 and 6.1.1.4'
H H 0.0000 0.0000 'International Tables Vol C Tables 4.2.6.8 and 6.1.1.4'
B B 0.0090 0.0039 'International Tables Vol C Tables 4.2.6.8 and 6.1.1.4'
F F 0.0727 0.0534 'International Tables Vol C Tables 4.2.6.8 and 6.1.1.4'

loop_
_geom_angle_atom_site_label_1
_geom_angle_atom_site_label_2
_geom_angle_atom_site_label_3
_geom_angle
C2 B1 C11 122.31(16)
C2 B1 C21 120.77(16)
C11 B1 C21 116.89(15)
C3 C2 C31 124.79(16)
C3 C2 B1 118.98(16)
C31 C2 B1 116.21(15)
C2 C3 C4 133.74(17)
C2 C3 H3 113.1
C4 C3 H3 113.1
C3 C4 C7 114.61(16)
C3 C4 C5 106.81(15)
C7 C4 C5 108.83(18)
C3 C4 C6 107.18(17)
C7 C4 C6 111.0(2)
C5 C4 C6 108.14(17)
C4 C5 H5A 109.5
C4 C5 H5B 109.5
H5A C5 H5B 109.5
C4 C5 H5C 109.5
H5A C5 H5C 109.5
H5B C5 H5C 109.5
C4 C6 H6A 109.5
C4 C6 H6B 109.5
H6A C6 H6B 109.5
C4 C6 H6C 109.5
H6A C6 H6C 109.5
H6B C6 H6C 109.5
C4 C7 H7A 109.5
C4 C7 H7B 109.5
H7A C7 H7B 109.5
C4 C7 H7C 109.5
H7A C7 H7C 109.5
H7B C7 H7C 109.5
C12 C11 C16 115.71(17)
C12 C11 B1 121.17(16)
C16 C11 B1 123.05(16)
F12 C12 C13 118.24(18)
F12 C12 C11 118.95(17)
C13 C12 C11 122.81(19)
F13 C13 C14 119.87(19)
F13 C13 C12 121.0(2)
C14 C13 C12 119.16(19)
F14 C14 C13 120.0(2)
F14 C14 C15 119.8(2)
C13 C14 C15 120.16(19)
F15 C15 C16 120.89(19)
F15 C15 C14 120.00(18)
C16 C15 C14 119.11(19)
F16 C16 C15 117.50(17)
F16 C16 C11 119.43(16)
C15 C16 C11 123.03(18)
C26 C21 C22 115.54(17)
C26 C21 B1 122.73(16)
C22 C21 B1 121.73(16)
F22 C22 C23 117.72(17)
F22 C22 C21 119.13(17)
C23 C22 C21 123.15(19)
F23 C23 C24 119.80(18)
F23 C23 C22 121.0(2)
C24 C23 C22 119.19(19)
F24 C24 C23 120.2(2)
F24 C24 C25 120.0(2)
C23 C24 C25 119.79(18)
F25 C25 C26 120.9(2)
F25 C25 C24 120.00(19)
C26 C25 C24 119.09(19)
F26 C26 C21 118.81(17)
F26 C26 C25 117.96(18)
C21 C26 C25 123.22(19)
C32 C31 C36 116.45(17)
C32 C31 C2 124.30(17)
C36 C31 C2 118.97(16)
F32 C32 C31 119.84(18)
F32 C32 C33 118.44(19)
C31 C32 C33 121.7(2)
F33 C33 C34 120.4(2)
F33 C33 C32 120.1(2)
C34 C33 C32 119.4(2)
F34 C34 C35 120.1(2)
F34 C34 C33 119.3(2)
C35 C34 C33 120.59(19)
F35 C35 C34 120.6(2)
F35 C35 C36 120.4(2)
C34 C35 C36 119.0(2)
F36 C36 C35 118.15(19)
F36 C36 C31 119.06(16)
C35 C36 C31 122.8(2)

loop_
_geom_bond_atom_site_label_1
_geom_bond_atom_site_label_2
_geom_bond_distance
B1 C2 1.537(3)
B1 C11 1.577(3)
B1 C21 1.582(3)
C2 C3 1.345(2)
C2 C31 1.500(2)
C3 C4 1.514(3)
C3 H3 0.9400
C4 C7 1.522(3)
C4 C5 1.533(3)
C4 C6 1.536(3)
C5 H5A 0.9700
C5 H5B 0.9700
C5 H5C 0.9700
C6 H6A 0.9700
C6 H6B 0.9700
C6 H6C 0.9700
C7 H7A 0.9700
C7 H7B 0.9700
C7 H7C 0.9700
C11 C12 1.384(3)
C11 C16 1.385(3)
C12 F12 1.344(2)
C12 C13 1.378(3)
C13 F13 1.337(2)
C13 C14 1.372(3)
C14 F14 1.336(2)
C14 C15 1.376(3)
C15 F15 1.340(2)
C15 C16 1.373(3)
C16 F16 1.344(2)
C21 C26 1.378(3)
C21 C22 1.386(3)
C22 F22 1.349(2)
C22 C23 1.375(3)
C23 F23 1.338(2)
C23 C24 1.375(3)
C24 F24 1.334(2)
C24 C25 1.381(3)
C25 F25 1.337(2)
C25 C26 1.378(3)
C26 F26 1.347(2)
C31 C32 1.383(3)
C31 C36 1.386(3)
C32 F32 1.338(2)
C32 C33 1.390(3)
C33 F33 1.337(3)
C33 C34 1.374(4)
C34 F34 1.343(2)
C34 C35 1.363(4)
C35 F35 1.342(3)
C35 C36 1.381(3)
C36 F36 1.340(2)

loop_
_geom_torsion_atom_site_label_1
_geom_torsion_atom_site_label_2
_geom_torsion_atom_site_label_3
_geom_torsion_atom_site_label_4
_geom_torsion
C11 B1 C2 C3 -13.4(3)
C21 B1 C2 C3 168.82(16)
C11 B1 C2 C31 165.08(16)
C21 B1 C2 C31 -12.7(2)
C31 C2 C3 C4 -1.9(3)
B1 C2 C3 C4 176.39(19)
C2 C3 C4 C7 -20.5(3)
C2 C3 C4 C5 -141.1(2)
C2 C3 C4 C6 103.2(2)
C2 B1 C11 C12 122.54(19)
C21 B1 C11 C12 -59.6(2)
C2 B1 C11 C16 -60.7(2)
C21 B1 C11 C16 117.19(19)
C16 C11 C12 F12 -178.95(16)
B1 C11 C12 F12 -1.9(3)
C16 C11 C12 C13 1.0(3)
B1 C11 C12 C13 178.04(19)
F12 C12 C13 F13 -0.5(3)
C11 C12 C13 F13 179.5(2)
F12 C12 C13 C14 179.04(19)
C11 C12 C13 C14 -1.0(3)
F13 C13 C14 F14 -0.9(3)
C12 C13 C14 F14 179.6(2)
F13 C13 C14 C15 179.7(2)
C12 C13 C14 C15 0.1(3)
F14 C14 C15 F15 0.7(3)
C13 C14 C15 F15 -179.86(19)
F14 C14 C15 C16 -178.90(19)
C13 C14 C15 C16 0.6(3)
F15 C15 C16 F16 2.0(3)
C14 C15 C16 F16 -178.39(18)
F15 C15 C16 C11 179.97(17)
C14 C15 C16 C11 -0.5(3)
C12 C11 C16 F16 177.57(16)
B1 C11 C16 F16 0.6(3)
C12 C11 C16 C15 -0.3(3)
B1 C11 C16 C15 -177.26(17)
C2 B1 C21 C26 -66.3(2)
C11 B1 C21 C26 115.8(2)
C2 B1 C21 C22 114.1(2)
C11 B1 C21 C22 -63.8(2)
C26 C21 C22 F22 -179.23(16)
B1 C21 C22 F22 0.4(3)
C26 C21 C22 C23 1.0(3)
B1 C21 C22 C23 -179.35(17)
F22 C22 C23 F23 -0.2(3)
C21 C22 C23 F23 179.57(17)
F22 C22 C23 C24 178.59(17)
C21 C22 C23 C24 -1.6(3)
F23 C23 C24 F24 0.5(3)
C22 C23 C24 F24 -178.26(18)
F23 C23 C24 C25 -179.85(18)
C22 C23 C24 C25 1.3(3)
F24 C24 C25 F25 -0.5(3)
C23 C24 C25 F25 179.85(19)
F24 C24 C25 C26 179.10(19)
C23 C24 C25 C26 -0.5(3)
C22 C21 C26 F26 178.37(16)
B1 C21 C26 F26 -1.3(3)
C22 C21 C26 C25 -0.1(3)
B1 C21 C26 C25 -179.75(19)
F25 C25 C26 F26 1.0(3)
C24 C25 C26 F26 -178.61(18)
F25 C25 C26 C21 179.51(19)
C24 C25 C26 C21 -0.1(3)
C3 C2 C31 C32 -74.6(3)
B1 C2 C31 C32 107.0(2)
C3 C2 C31 C36 111.7(2)
B1 C2 C31 C36 -66.7(2)
C36 C31 C32 F32 179.99(16)
C2 C31 C32 F32 6.1(3)
C36 C31 C32 C33 -0.3(3)
C2 C31 C32 C33 -174.18(17)
F32 C32 C33 F33 -0.1(3)
C31 C32 C33 F33 -179.81(17)
F32 C32 C33 C34 178.78(18)
C31 C32 C33 C34 -0.9(3)
F33 C33 C34 F34 -0.3(3)
C32 C33 C34 F34 -179.23(19)
F33 C33 C34 C35 179.78(19)
C32 C33 C34 C35 0.9(3)
F34 C34 C35 F35 0.1(3)
C33 C34 C35 F35 179.93(19)
F34 C34 C35 C36 -179.52(19)
C33 C34 C35 C36 0.4(3)
F35 C35 C36 F36 -1.1(3)
C34 C35 C36 F36 178.47(18)
F35 C35 C36 C31 178.75(17)
C34 C35 C36 C31 -1.7(3)
C32 C31 C36 F36 -178.52(16)
C2 C31 C36 F36 -4.3(3)
C32 C31 C36 C35 1.6(3)
C2 C31 C36 C35 175.83(18)
